data_7039212
loop_
_publ_author_name
'Andrew, Rhiann E.'
'Storey, Caroline M.'
'Chaplin, Adrian B.'

_publ_section_title
;
 Well-defined coinage metal transfer agents for the synthesis of NHC-based
 nickel, rhodium and palladium macrocycles.
;
_journal_issue 21
_journal_name_full 'Dalton transactions (Cambridge, England : 2003)'
_journal_page_first 8937
_journal_page_last 8944
_journal_paper_doi 10.1039/c6dt01263a
_journal_volume 45
_journal_year 2016
_chemical_formula_moiety 'C25 H35 Cl N5 Ni, C32 H12 B F24'
_chemical_formula_sum 'C57 H47 B Cl F24 N5 Ni'
_chemical_formula_weight 1362.96
_chemical_melting_point ?
_space_group_crystal_system triclinic
_space_group_IT_number 2
_space_group_name_Hall '-P 1'
_space_group_name_H-M_alt 'P -1'
_symmetry_space_group_name_Hall '-P 1'
_symmetry_space_group_name_H-M 'P -1'
_atom_sites_solution_hydrogens geom
_atom_sites_solution_primary direct
_atom_sites_solution_secondary difmap
_audit_creation_date 2016-01-27
_audit_creation_method
;
Olex2 1.2
(compiled 2015.09.30 svn.r3233 for OlexSys, GUI svn.r5103)
;
_audit_update_record
;
2016-03-24 deposited with the CCDC.
2016-04-28 downloaded from the CCDC.
;
_cell_angle_alpha 101.223(4)
_cell_angle_beta 99.989(4)
_cell_angle_gamma 101.393(3)
_cell_formula_units_Z 2
_cell_length_a 9.7990(4)
_cell_length_b 14.7487(6)
_cell_length_c 21.7093(12)
_cell_measurement_reflns_used 6744
_cell_measurement_temperature 150(2)
_cell_measurement_theta_max 29.5910
_cell_measurement_theta_min 3.4830
_cell_volume 2942.7(2)
_computing_cell_refinement 'CrysAlisPro 1.171.38.41 (Rigaku OD, 2015)'
_computing_data_collection 'CrysAlisPro 1.171.38.41 (Rigaku OD, 2015)'
_computing_data_reduction 'CrysAlisPro 1.171.38.41 (Rigaku OD, 2015)'
_computing_molecular_graphics 'Olex2 (Dolomanov et al., 2009)'
_computing_publication_material 'Olex2 (Dolomanov et al., 2009)'
_computing_structure_refinement 'ShelXL (Sheldrick, 2015)'
_computing_structure_solution 'ShelXT (Sheldrick, 2015)'
_diffrn_ambient_environment N~2~
_diffrn_ambient_temperature 150(2)
_diffrn_detector 'CCD plate'
_diffrn_detector_area_resol_mean 10.6093
_diffrn_detector_type AtlasS2
_diffrn_measured_fraction_theta_full 0.998
_diffrn_measured_fraction_theta_max 0.998
_diffrn_measurement_details
;
List of Runs (angles in degrees, time in seconds):

  1  \w    -97.00   1.00   1.00   55.00    --  -23.00 -37.00   0.00   98
  2  \w    -96.00   7.00   1.00   55.00    --  -23.00 -65.00 133.25  103
  3  \w    -95.00   5.00   1.00   55.00    --  -23.00 -57.00-150.00  100
  4  \w    -64.00  57.00   1.00   55.00    --  -23.00  19.00  30.00  121
  5  \w    -87.00 -13.00   1.00   55.00    --  -23.00 -64.00  79.98   74
  6  \w      5.00  97.00   1.00   55.00    --   24.25  65.00   2.24   92
  7  \w     -5.00  21.00   1.00   55.00    --   24.25 -37.00   0.00   26
  8  \w     13.00  40.00   1.00   55.00    --   24.25  65.00 121.76   27
  9  \w    -45.00  54.00   1.00   55.00    --   24.25 -63.00-128.97   99
 10  \w     10.00  45.00   1.00   55.00    --   24.25  65.00  76.69   35
 11  \w     -3.00  23.00   1.00   55.00    --   24.25  65.00 167.65   26
;
_diffrn_measurement_device 'four-circle diffractometer'
_diffrn_measurement_device_type 'SuperNova, Dual, Cu at zero, AtlasS2'
_diffrn_measurement_method '\w scans'
_diffrn_orient_matrix_type 'CrysAlisPro convention (1999,Acta A55,543-557)'
_diffrn_orient_matrix_UB_11 -0.0139241000
_diffrn_orient_matrix_UB_12 -0.0116432000
_diffrn_orient_matrix_UB_13 0.0288662000
_diffrn_orient_matrix_UB_21 -0.0445838000
_diffrn_orient_matrix_UB_22 -0.0445617000
_diffrn_orient_matrix_UB_23 -0.0180265000
_diffrn_orient_matrix_UB_31 0.0595732000
_diffrn_orient_matrix_UB_32 -0.0207071000
_diffrn_orient_matrix_UB_33 0.0028187000
_diffrn_radiation_monochromator mirror
_diffrn_radiation_probe x-ray
_diffrn_radiation_type MoK\a
_diffrn_radiation_wavelength 0.71073
_diffrn_reflns_av_R_equivalents 0.1528
_diffrn_reflns_av_unetI/netI 0.0553
_diffrn_reflns_Laue_measured_fraction_full 0.998
_diffrn_reflns_Laue_measured_fraction_max 0.998
_diffrn_reflns_limit_h_max 11
_diffrn_reflns_limit_h_min -11
_diffrn_reflns_limit_k_max 17
_diffrn_reflns_limit_k_min -17
_diffrn_reflns_limit_l_max 26
_diffrn_reflns_limit_l_min -26
_diffrn_reflns_number 13369
_diffrn_reflns_point_group_measured_fraction_full 0.998
_diffrn_reflns_point_group_measured_fraction_max 0.998
_diffrn_reflns_theta_full 25.682
_diffrn_reflns_theta_max 25.682
_diffrn_reflns_theta_min 3.233
_diffrn_source 'micro-focus sealed X-ray tube'
_diffrn_source_type 'SuperNova (Mo) X-ray Source'
_exptl_absorpt_coefficient_mu 0.494
_exptl_absorpt_correction_T_max 1.00000
_exptl_absorpt_correction_T_min 0.73744
_exptl_absorpt_correction_type multi-scan
_exptl_absorpt_process_details
;
CrysAlisPro 1.171.38.41 (Rigaku Oxford Diffraction, 2015)
Empirical absorption correction using spherical harmonics,
 implemented in SCALE3 ABSPACK scaling algorithm.
;
_exptl_crystal_colour yellow
_exptl_crystal_colour_primary yellow
_exptl_crystal_density_diffrn 1.538
_exptl_crystal_density_meas ?
_exptl_crystal_description plate
_exptl_crystal_F_000 1380
_exptl_crystal_recrystallization_method
;
Crystals grown from a mixture of toluene, pentane, cyclohexane and 
diethyl ether at 293 K
;
_exptl_crystal_size_max 0.30
_exptl_crystal_size_mid 0.20
_exptl_crystal_size_min 0.03
_refine_diff_density_max 0.525
_refine_diff_density_min -0.470
_refine_diff_density_rms 0.083
_refine_ls_extinction_method none
_refine_ls_goodness_of_fit_ref 1.048
_refine_ls_hydrogen_treatment constr
_refine_ls_matrix_type full
_refine_ls_number_parameters 858
_refine_ls_number_reflns 13369
_refine_ls_number_restraints 342
_refine_ls_restrained_S_all 1.099
_refine_ls_R_factor_all 0.0811
_refine_ls_R_factor_gt 0.0643
_refine_ls_shift/su_max 0.000
_refine_ls_shift/su_mean 0.000
_refine_ls_structure_factor_coef Fsqd
_refine_ls_weighting_details 'w=1/[\s^2^(Fo^2^)+(0.0420P)^2^+8.6773P] where P=(Fo^2^+2Fc^2^)/3'
_refine_ls_weighting_scheme calc
_refine_ls_wR_factor_gt 0.1415
_refine_ls_wR_factor_ref 0.1479
_reflns_Friedel_coverage 0.000
_reflns_number_gt 10675
_reflns_number_total 13369
_reflns_threshold_expression 'I > 2\s(I)'
_cod_data_source_file c6dt01263a2.cif
_cod_data_source_block 0197abc15s
_cod_depositor_comments
;
The following automatic conversions were performed:

'_chemical_melting_point' value 'not measured' was changed to '?' -
the value is undefined or not given.

'_exptl_crystal_density_meas' value 'not measured' was changed to '?'
- the value is perceived as not measured.

Automatic conversion script
Id: cif_fix_values 4268 2015-11-12 08:31:59Z antanas 

 Adding full bibliography for 7039209--7039212.cif.
;
_cod_database_code 7039212
_shelx_space_group_comment
;
The symmetry employed for this shelxl refinement is uniquely defined
by the following loop, which should always be used as a source of
symmetry information in preference to the above space-group names.
They are only intended as comments.
;
_olex2_refinement_description
;
1. Twinned data refinement
 Scales: 0.5228(10) 0.4772(10)
2. Fixed Uiso
 At 1.2 times of:
  All C(H) groups, All C(H,H) groups
3. Restrained distances
 C215-F7 \\sim C215-F8 \\sim C215-F9 \\sim C215-F7A \\sim C215-F8A \\sim
C215-F9A
 with sigma of 0.01
 F7-F8 \\sim F8-F9 \\sim F9-F7 \\sim F7A-F8A \\sim F8A-F9A \\sim F9A-F7A
 with sigma of 0.01
 C211-F7 \\sim C211-F8 \\sim C211-F9 \\sim C211-F7A \\sim C211-F8A \\sim
C211-F9A
 with sigma of 0.01
 C231-F19 \\sim C231-F20 \\sim C231-F21 \\sim C231-F19A \\sim C231-F20A \\sim
C231-F21A
 with sigma of 0.01
 F19-F20 \\sim F20-F21 \\sim F21-F19 \\sim F19A-F20A \\sim F20A-F21A \\sim
F21A-F19A
 with sigma of 0.01
 C227-F19 \\sim C227-F20 \\sim C227-F21 \\sim C227-F19A \\sim C227-F20A \\sim
C227-F21A
 with sigma of 0.01
4. Uiso/Uaniso restraints and constraints
F1 \\sim F2 \\sim F3 \\sim F4 \\sim F5 \\sim F6 \\sim F7 \\sim F7A \\sim F8
\\sim F8A \\sim F9 \\sim F9A \\sim F10 \\sim F11 \\sim F12 \\sim F13 \\sim F14
\\sim F15 \\sim F16 \\sim F17 \\sim F18 \\sim F19 \\sim F19A \\sim F20 \\sim
F20A \\sim F21 \\sim F21A \\sim F22 \\sim F23 \\sim F24: within 2A with sigma
of 0.007 and sigma for terminal atoms of 0.02
Uanis(F1) \\sim Ueq, Uanis(F2) \\sim Ueq, Uanis(F3) \\sim Ueq, Uanis(F4) \\sim
Ueq, Uanis(F5) \\sim Ueq, Uanis(F6) \\sim Ueq, Uanis(F7) \\sim Ueq, Uanis(F7A)
\\sim Ueq, Uanis(F8) \\sim Ueq, Uanis(F8A) \\sim Ueq, Uanis(F9) \\sim Ueq,
Uanis(F9A) \\sim Ueq, Uanis(F10) \\sim Ueq, Uanis(F11) \\sim Ueq, Uanis(F12)
\\sim Ueq, Uanis(F13) \\sim Ueq, Uanis(F14) \\sim Ueq, Uanis(F15) \\sim Ueq,
Uanis(F16) \\sim Ueq, Uanis(F17) \\sim Ueq, Uanis(F18) \\sim Ueq, Uanis(F19)
\\sim Ueq, Uanis(F19A) \\sim Ueq, Uanis(F20) \\sim Ueq, Uanis(F20A) \\sim Ueq,
Uanis(F21) \\sim Ueq, Uanis(F21A) \\sim Ueq, Uanis(F22) \\sim Ueq, Uanis(F23)
\\sim Ueq, Uanis(F24) \\sim Ueq: with sigma of 0.007 and sigma for terminal
atoms of 0.02
5. Others
 Sof(F7A)=Sof(F8A)=Sof(F9A)=1-FVAR(1)
 Sof(F7)=Sof(F8)=Sof(F9)=FVAR(1)
 Fixed Sof: F19(0.5) F19A(0.5) F20(0.5) F20A(0.5) F21(0.5) F21A(0.5)
6.a Secondary CH2 refined with riding coordinates:
 C16(H16A,H16B), C22(H22A,H22B), C28(H28A,H28B), C29(H29A,H29B), C30(H30A,
 H30B), C31(H31A,H31B), C32(H32A,H32B), C33(H33A,H33B), C34(H34A,H34B),
 C35(H35A,H35B), C36(H36A,H36B), C37(H37A,H37B), C38(H38A,H38B), C39(H39A,H39B)
6.b Aromatic/amide H refined with riding coordinates:
 C12(H12), C13(H13), C14(H14), C20(H20), C21(H21), C26(H26), C27(H27),
 C202(H202), C204(H204), C206(H206), C210(H210), C212(H212), C214(H214),
 C218(H218), C220(H220), C222(H222), C226(H226), C228(H228), C230(H230)
;
_shelx_shelxl_version_number 2014/7
_olex2_submission_special_instructions 'No special instructions were received'
_oxdiff_exptl_absorpt_empirical_details
;
Empirical correction (ABSPACK) includes:
- Absorption correction using spherical harmonics
- Frame scaling
;
_oxdiff_exptl_absorpt_empirical_full_max 2.660
_oxdiff_exptl_absorpt_empirical_full_min 0.335
_oxdiff_twin_integration_method simultaneous
_oxdiff_twin_items 2
_twin_special_details
;
Component 2 rotated by -179.9906\% 
 around [-0.00 0.00 1.00] (reciprocal) or [0.42 0.30 0.86] (direct)
;

loop_
_space_group_symop_operation_xyz
'x, y, z'
'-x, -y, -z'

loop_
_atom_site_label
_atom_site_type_symbol
_atom_site_fract_x
_atom_site_fract_y
_atom_site_fract_z
_atom_site_U_iso_or_equiv
_atom_site_adp_type
_atom_site_occupancy
_atom_site_site_symmetry_order
_atom_site_calc_flag
_atom_site_refinement_flags_posn
_atom_site_refinement_flags_adp
_atom_site_refinement_flags_occupancy
_atom_site_disorder_assembly
_atom_site_disorder_group
Ni1 Ni 0.66327(8) 0.40527(5) 0.32195(4) 0.02571(18) Uani 1 1 d . . . . .
Cl2 Cl 0.71957(19) 0.46892(11) 0.42334(7) 0.0406(4) Uani 1 1 d . . . . .
N10 N 0.6158(5) 0.3477(3) 0.2309(2) 0.0272(11) Uani 1 1 d . . . . .
N17 N 0.6930(5) 0.2164(3) 0.3026(2) 0.0344(12) Uani 1 1 d . . . . .
N19 N 0.5709(5) 0.2328(4) 0.3744(2) 0.0343(12) Uani 1 1 d . . . . .
N23 N 0.5780(5) 0.5388(3) 0.2570(2) 0.0267(11) Uani 1 1 d . . . . .
N25 N 0.7726(5) 0.6139(3) 0.3240(2) 0.0284(10) Uani 1 1 d . . . . .
C11 C 0.6736(7) 0.2773(4) 0.2064(3) 0.0353(15) Uani 1 1 d . . . . .
C12 C 0.6462(7) 0.2372(5) 0.1414(3) 0.0411(16) Uani 1 1 d . . . . .
H12 H 0.6890 0.1876 0.1256 0.049 Uiso 1 1 calc R . . . .
C13 C 0.5556(8) 0.2701(5) 0.0995(3) 0.0497(19) Uani 1 1 d . . . . .
H13 H 0.5355 0.2436 0.0544 0.060 Uiso 1 1 calc R . . . .
C14 C 0.4951(7) 0.3415(5) 0.1241(3) 0.0382(15) Uani 1 1 d . . . . .
H14 H 0.4327 0.3649 0.0959 0.046 Uiso 1 1 calc R . . . .
C15 C 0.5250(6) 0.3793(4) 0.1898(3) 0.0290(13) Uani 1 1 d . . . . .
C16 C 0.7680(7) 0.2409(4) 0.2540(3) 0.0382(16) Uani 1 1 d . . . . .
H16A H 0.7942 0.1841 0.2312 0.046 Uiso 1 1 calc R . . . .
H16B H 0.8568 0.2906 0.2747 0.046 Uiso 1 1 calc R . . . .
C18 C 0.6368(6) 0.2811(4) 0.3370(3) 0.0302(14) Uani 1 1 d . . . . .
C20 C 0.5854(7) 0.1407(4) 0.3639(3) 0.0425(17) Uani 1 1 d . . . . .
H20 H 0.5480 0.0936 0.3848 0.051 Uiso 1 1 calc R . . . .
C21 C 0.6624(7) 0.1294(4) 0.3186(3) 0.0368(15) Uani 1 1 d . . . . .
H21 H 0.6901 0.0734 0.3012 0.044 Uiso 1 1 calc R . . . .
C22 C 0.4641(7) 0.4584(4) 0.2195(3) 0.0347(15) Uani 1 1 d . . . . .
H22A H 0.4049 0.4784 0.1853 0.042 Uiso 1 1 calc R . . . .
H22B H 0.4023 0.4356 0.2476 0.042 Uiso 1 1 calc R . . . .
C24 C 0.6808(6) 0.5276(4) 0.3023(2) 0.0274(14) Uani 1 1 d . . . . .
C26 C 0.7228(7) 0.6783(4) 0.2923(3) 0.0372(16) Uani 1 1 d . . . . .
H26 H 0.7669 0.7439 0.2992 0.045 Uiso 1 1 calc R . . . .
C27 C 0.6010(7) 0.6305(4) 0.2502(3) 0.0384(16) Uani 1 1 d . . . . .
H27 H 0.5424 0.6554 0.2214 0.046 Uiso 1 1 calc R . . . .
C28 C 0.4955(7) 0.2715(5) 0.4230(3) 0.0372(15) Uani 1 1 d . . . . .
H28A H 0.4066 0.2239 0.4204 0.045 Uiso 1 1 calc R . . . .
H28B H 0.4687 0.3293 0.4133 0.045 Uiso 1 1 calc R . . . .
C29 C 0.5863(7) 0.2963(5) 0.4909(3) 0.0351(15) Uani 1 1 d . . . . .
H29A H 0.6824 0.3340 0.4916 0.042 Uiso 1 1 calc R . . . .
H29B H 0.5977 0.2368 0.5037 0.042 Uiso 1 1 calc R . . . .
C30 C 0.5208(7) 0.3528(5) 0.5394(3) 0.0447(18) Uani 1 1 d . . . . .
H30A H 0.5029 0.4096 0.5245 0.054 Uiso 1 1 calc R . . . .
H30B H 0.4273 0.3131 0.5402 0.054 Uiso 1 1 calc R . . . .
C31 C 0.6113(9) 0.3849(6) 0.6070(3) 0.060(2) Uani 1 1 d . . . . .
H31A H 0.6265 0.3278 0.6222 0.072 Uiso 1 1 calc R . . . .
H31B H 0.5576 0.4172 0.6353 0.072 Uiso 1 1 calc R . . . .
C32 C 0.7564(8) 0.4517(6) 0.6147(3) 0.055(2) Uani 1 1 d . . . . .
H32A H 0.8116 0.4611 0.6591 0.067 Uiso 1 1 calc R . . . .
H32B H 0.8086 0.4205 0.5850 0.067 Uiso 1 1 calc R . . . .
C33 C 0.7518(8) 0.5490(5) 0.6017(3) 0.051(2) Uani 1 1 d . . . . .
H33A H 0.6770 0.5403 0.5625 0.062 Uiso 1 1 calc R . . . .
H33B H 0.7237 0.5871 0.6381 0.062 Uiso 1 1 calc R . . . .
C34 C 0.8904(8) 0.6044(5) 0.5927(3) 0.055(2) Uani 1 1 d . . . . .
H34A H 0.9174 0.5671 0.5557 0.066 Uiso 1 1 calc R . . . .
H34B H 0.9657 0.6119 0.6315 0.066 Uiso 1 1 calc R . . . .
C35 C 0.8863(8) 0.7021(5) 0.5813(3) 0.056(2) Uani 1 1 d . . . . .
H35A H 0.8820 0.7439 0.6222 0.067 Uiso 1 1 calc R . . . .
H35B H 0.7970 0.6961 0.5498 0.067 Uiso 1 1 calc R . . . .
C36 C 1.0105(8) 0.7509(6) 0.5570(3) 0.055(2) Uani 1 1 d . . . . .
H36A H 1.1001 0.7552 0.5878 0.066 Uiso 1 1 calc R . . . .
H36B H 1.0024 0.8167 0.5569 0.066 Uiso 1 1 calc R . . . .
C37 C 1.0220(7) 0.7023(5) 0.4899(3) 0.0415(17) Uani 1 1 d . . . . .
H37A H 1.1081 0.7381 0.4795 0.050 Uiso 1 1 calc R . . . .
H37B H 1.0342 0.6373 0.4902 0.050 Uiso 1 1 calc R . . . .
C38 C 0.8920(6) 0.6957(4) 0.4376(3) 0.0324(14) Uani 1 1 d . . . . .
H38A H 0.8044 0.6647 0.4495 0.039 Uiso 1 1 calc R . . . .
H38B H 0.8848 0.7605 0.4339 0.039 Uiso 1 1 calc R . . . .
C39 C 0.9040(6) 0.6386(4) 0.3733(3) 0.0311(14) Uani 1 1 d . . . . .
H39A H 0.9811 0.6760 0.3580 0.037 Uiso 1 1 calc R . . . .
H39B H 0.9312 0.5794 0.3796 0.037 Uiso 1 1 calc R . . . .
F1 F 0.0949(5) 1.0296(3) 0.3917(3) 0.0786(16) Uani 1 1 d . U . . .
F2 F -0.0293(4) 0.8880(3) 0.35693(19) 0.0570(11) Uani 1 1 d . U . . .
F3 F 0.1079(4) 0.9301(4) 0.45035(18) 0.0674(13) Uani 1 1 d . U . . .
F4 F 0.6956(5) 0.9724(3) 0.4142(2) 0.0798(15) Uani 1 1 d . U . . .
F5 F 0.5935(4) 0.9009(3) 0.47584(16) 0.0533(11) Uani 1 1 d . U . . .
F6 F 0.6460(5) 0.8226(3) 0.39475(19) 0.0710(15) Uani 1 1 d . U . . .
F7 F 0.1618(12) 1.0699(7) -0.0232(3) 0.103(3) Uani 0.703(9) 1 d D U P A 1
F7A F 0.347(2) 0.9844(16) -0.0170(6) 0.093(5) Uani 0.297(9) 1 d D U P A 2
F8 F 0.3787(9) 1.0697(8) -0.0043(3) 0.120(4) Uani 0.703(9) 1 d D U P A 1
F8A F 0.1293(15) 0.9782(16) -0.0341(5) 0.105(6) Uani 0.297(9) 1 d D U P A 2
F9 F 0.2249(12) 0.9410(4) -0.0320(3) 0.085(3) Uani 0.703(9) 1 d D U P A 1
F9A F 0.277(3) 1.1104(7) -0.0092(5) 0.068(5) Uani 0.297(9) 1 d D U P A 2
F10 F 0.1647(8) 1.2598(4) 0.1871(3) 0.113(2) Uani 1 1 d . U . . .
F11 F 0.3016(5) 1.2392(3) 0.2644(2) 0.0817(16) Uani 1 1 d . U . . .
F12 F 0.0864(5) 1.1708(3) 0.2444(3) 0.0843(17) Uani 1 1 d . U . . .
F13 F -0.0250(5) 0.5546(3) 0.2408(2) 0.0685(13) Uani 1 1 d . U . . .
F14 F 0.1042(6) 0.4857(3) 0.1901(3) 0.0813(16) Uani 1 1 d . U . . .
F15 F -0.1154(6) 0.4559(3) 0.1503(2) 0.102(2) Uani 1 1 d . U . . .
F16 F -0.1730(5) 0.7167(3) -0.0199(2) 0.0732(15) Uani 1 1 d . U . . .
F17 F 0.0107(5) 0.6812(4) -0.04693(19) 0.0907(18) Uani 1 1 d . U . . .
F18 F -0.1623(4) 0.5716(3) -0.04332(17) 0.0542(11) Uani 1 1 d . U . . .
F19 F 0.4428(8) 0.5522(4) 0.0863(4) 0.041(2) Uani 0.5 1 d D U P B 1
F19A F 0.6230(8) 0.6140(5) 0.0285(4) 0.046(2) Uani 0.5 1 d D U P B 2
F20 F 0.4733(13) 0.6047(6) 0.0053(3) 0.081(4) Uani 0.5 1 d D U P B 1
F20A F 0.5191(12) 0.5503(5) 0.0936(4) 0.073(4) Uani 0.5 1 d D U P B 2
F21 F 0.6503(7) 0.5915(6) 0.0733(6) 0.096(4) Uani 0.5 1 d D U P B 1
F21A F 0.4038(7) 0.5935(6) 0.0177(3) 0.062(3) Uani 0.5 1 d D U P B 2
F22 F 0.9240(4) 0.9187(3) 0.1583(2) 0.0512(11) Uani 1 1 d . U . . .
F23 F 0.8049(4) 1.0254(2) 0.16305(18) 0.0437(9) Uani 1 1 d . U . . .
F24 F 0.8602(4) 0.9711(3) 0.24510(18) 0.0559(11) Uani 1 1 d . U . . .
C201 C 0.3130(6) 0.8752(4) 0.2650(2) 0.0239(12) Uani 1 1 d . . . . .
C202 C 0.2024(6) 0.8944(4) 0.2953(3) 0.0234(12) Uani 1 1 d . . . . .
H202 H 0.1137 0.8942 0.2693 0.028 Uiso 1 1 calc R . . . .
C203 C 0.2185(6) 0.9138(4) 0.3622(3) 0.0296(14) Uani 1 1 d . . . . .
C204 C 0.3451(6) 0.9138(4) 0.4019(3) 0.0307(14) Uani 1 1 d . . . . .
H204 H 0.3563 0.9267 0.4474 0.037 Uiso 1 1 calc R . . . .
C205 C 0.4546(6) 0.8943(4) 0.3734(3) 0.0300(13) Uani 1 1 d . . . . .
C206 C 0.4383(6) 0.8760(4) 0.3069(2) 0.0251(12) Uani 1 1 d . . . . .
H206 H 0.5166 0.8633 0.2892 0.030 Uiso 1 1 calc R . . . .
C207 C 0.0988(7) 0.9407(5) 0.3904(3) 0.0372(15) Uani 1 1 d . . . . .
C208 C 0.5961(7) 0.8968(4) 0.4136(3) 0.0361(15) Uani 1 1 d . . . . .
C209 C 0.2712(6) 0.9525(4) 0.1621(3) 0.0231(12) Uani 1 1 d . . . . .
C210 C 0.2794(6) 0.9566(4) 0.0992(3) 0.0269(13) Uani 1 1 d . . . . .
H210 H 0.3045 0.9056 0.0731 0.032 Uiso 1 1 calc R . . . .
C211 C 0.2529(6) 1.0313(4) 0.0729(3) 0.0351(15) Uani 1 1 d D . . . .
C212 C 0.2227(7) 1.1098(4) 0.1104(3) 0.0387(15) Uani 1 1 d . . . . .
H212 H 0.2041 1.1614 0.0928 0.046 Uiso 1 1 calc R . . . .
C213 C 0.2207(6) 1.1101(4) 0.1734(3) 0.0279(13) Uani 1 1 d . . . . .
C214 C 0.2444(6) 1.0338(4) 0.1992(3) 0.0251(12) Uani 1 1 d . . . . .
H214 H 0.2425 1.0367 0.2432 0.030 Uiso 1 1 calc R . . . .
C215 C 0.2534(7) 1.0269(4) 0.0042(3) 0.056(2) Uani 1 1 d D . . . .
C216 C 0.1922(7) 1.1937(4) 0.2165(3) 0.0378(16) Uani 1 1 d . . . . .
C217 C 0.1510(5) 0.7665(4) 0.1528(3) 0.0212(12) Uani 1 1 d . . . . .
C218 C 0.1172(6) 0.6903(4) 0.1813(3) 0.0299(13) Uani 1 1 d . . . . .
H218 H 0.1628 0.6965 0.2248 0.036 Uiso 1 1 calc R . . . .
C219 C 0.0189(6) 0.6053(4) 0.1483(3) 0.0289(13) Uani 1 1 d . . . . .
C220 C -0.0476(6) 0.5927(4) 0.0845(3) 0.0308(14) Uani 1 1 d . . . . .
H220 H -0.1107 0.5338 0.0612 0.037 Uiso 1 1 calc R . . . .
C221 C -0.0202(6) 0.6676(4) 0.0556(3) 0.0291(14) Uani 1 1 d . . . . .
C222 C 0.0749(6) 0.7524(4) 0.0894(3) 0.0273(13) Uani 1 1 d . . . . .
H222 H 0.0891 0.8036 0.0687 0.033 Uiso 1 1 calc R . . . .
C223 C -0.0063(8) 0.5262(5) 0.1815(3) 0.0477(18) Uani 1 1 d . . . . .
C224 C -0.0866(7) 0.6585(5) -0.0133(3) 0.0436(17) Uani 1 1 d . . . . .
C225 C 0.4273(6) 0.8266(4) 0.1627(2) 0.0236(12) Uani 1 1 d . . . . .
C226 C 0.4237(6) 0.7366(4) 0.1254(3) 0.0250(12) Uani 1 1 d . . . . .
H226 H 0.3369 0.6888 0.1133 0.030 Uiso 1 1 calc R . . . .
C227 C 0.5435(6) 0.7157(4) 0.1058(2) 0.0277(13) Uani 1 1 d D . . . .
C228 C 0.6726(6) 0.7811(4) 0.1229(3) 0.0261(13) Uani 1 1 d . . . . .
H228 H 0.7542 0.7656 0.1095 0.031 Uiso 1 1 calc R . . . .
C229 C 0.6807(6) 0.8706(4) 0.1602(2) 0.0240(12) Uani 1 1 d . . . . .
C230 C 0.5594(6) 0.8925(4) 0.1779(2) 0.0229(12) Uani 1 1 d . . . . .
H230 H 0.5663 0.9554 0.2014 0.027 Uiso 1 1 calc R . . . .
C231 C 0.5267(5) 0.6182(4) 0.0652(3) 0.0406(16) Uani 1 1 d D . . . .
C232 C 0.8166(6) 0.9449(4) 0.1808(3) 0.0316(14) Uani 1 1 d . . . . .
B200 B 0.2895(7) 0.8559(4) 0.1867(3) 0.0227(14) Uani 1 1 d . . . . .

loop_
_atom_site_aniso_label
_atom_site_aniso_U_11
_atom_site_aniso_U_22
_atom_site_aniso_U_33
_atom_site_aniso_U_23
_atom_site_aniso_U_13
_atom_site_aniso_U_12
Ni1 0.0308(4) 0.0247(4) 0.0208(3) 0.0023(3) 0.0041(3) 0.0091(3)
Cl2 0.0646(12) 0.0334(9) 0.0215(7) 0.0034(6) 0.0084(7) 0.0103(8)
N10 0.027(3) 0.025(3) 0.026(2) 0.003(2) 0.007(2) 0.002(2)
N17 0.041(3) 0.030(3) 0.033(3) 0.004(2) 0.006(2) 0.017(2)
N19 0.036(3) 0.035(3) 0.034(3) 0.012(2) 0.007(2) 0.008(2)
N23 0.040(3) 0.024(3) 0.020(2) 0.0095(19) 0.008(2) 0.010(2)
N25 0.031(3) 0.026(3) 0.026(2) 0.003(2) 0.007(2) 0.006(2)
C11 0.039(4) 0.032(3) 0.032(3) 0.000(3) 0.014(3) 0.003(3)
C12 0.056(5) 0.039(4) 0.028(3) 0.003(3) 0.011(3) 0.016(3)
C13 0.066(5) 0.049(4) 0.024(3) -0.004(3) 0.000(3) 0.011(4)
C14 0.041(4) 0.045(4) 0.022(3) 0.009(3) -0.001(3) 0.000(3)
C15 0.027(3) 0.027(3) 0.026(3) 0.005(2) 0.000(2) -0.003(3)
C16 0.039(4) 0.036(4) 0.031(3) -0.012(3) 0.006(3) 0.008(3)
C18 0.034(4) 0.029(3) 0.029(3) 0.004(3) 0.008(3) 0.013(3)
C20 0.055(5) 0.022(3) 0.048(4) 0.012(3) 0.003(3) 0.009(3)
C21 0.042(4) 0.018(3) 0.040(4) 0.001(3) -0.008(3) 0.006(3)
C22 0.038(4) 0.042(4) 0.024(3) 0.007(3) 0.004(3) 0.015(3)
C24 0.030(3) 0.038(4) 0.017(3) 0.002(2) 0.011(2) 0.015(3)
C26 0.058(5) 0.028(3) 0.030(3) 0.010(3) 0.014(3) 0.015(3)
C27 0.049(4) 0.041(4) 0.028(3) 0.011(3) 0.006(3) 0.018(3)
C28 0.029(4) 0.044(4) 0.045(4) 0.020(3) 0.008(3) 0.015(3)
C29 0.033(4) 0.046(4) 0.035(3) 0.021(3) 0.011(3) 0.015(3)
C30 0.040(4) 0.066(5) 0.039(4) 0.019(3) 0.018(3) 0.024(4)
C31 0.074(6) 0.093(6) 0.037(4) 0.026(4) 0.026(4) 0.053(5)
C32 0.062(5) 0.085(6) 0.029(4) 0.009(4) 0.003(3) 0.048(5)
C33 0.064(5) 0.076(5) 0.028(3) 0.008(3) 0.014(3) 0.048(5)
C34 0.045(5) 0.077(5) 0.034(4) -0.006(4) -0.008(3) 0.029(4)
C35 0.064(5) 0.078(6) 0.028(3) -0.007(4) 0.004(3) 0.045(5)
C36 0.049(5) 0.070(5) 0.036(4) -0.007(4) -0.007(3) 0.026(4)
C37 0.033(4) 0.047(4) 0.040(4) -0.002(3) 0.000(3) 0.017(3)
C38 0.032(4) 0.031(3) 0.031(3) -0.001(3) 0.007(3) 0.009(3)
C39 0.026(3) 0.036(4) 0.032(3) 0.006(3) 0.011(3) 0.008(3)
F1 0.087(4) 0.047(3) 0.125(4) 0.016(3) 0.071(3) 0.033(3)
F2 0.031(2) 0.082(3) 0.049(2) -0.001(2) 0.0151(19) 0.003(2)
F3 0.056(3) 0.120(4) 0.033(2) 0.016(2) 0.023(2) 0.026(3)
F4 0.043(3) 0.091(4) 0.099(4) 0.061(3) -0.021(2) -0.005(3)
F5 0.061(3) 0.073(3) 0.0246(19) 0.0084(19) -0.0012(18) 0.023(2)
F6 0.077(3) 0.086(3) 0.049(2) -0.005(2) -0.010(2) 0.060(3)
F7 0.177(9) 0.105(7) 0.046(4) 0.030(5) 0.015(5) 0.078(7)
F7A 0.140(11) 0.113(11) 0.057(8) 0.030(8) 0.053(8) 0.063(10)
F8 0.159(8) 0.120(8) 0.059(5) 0.003(5) 0.065(5) -0.035(6)
F8A 0.140(12) 0.108(11) 0.043(8) 0.016(9) 0.004(9) -0.012(10)
F9 0.181(9) 0.044(4) 0.024(3) 0.005(3) 0.012(4) 0.022(5)
F9A 0.133(12) 0.046(8) 0.032(7) 0.021(6) 0.040(8) 0.004(8)
F10 0.217(7) 0.083(4) 0.077(4) 0.025(3) 0.044(4) 0.107(4)
F11 0.060(3) 0.070(3) 0.083(3) -0.040(3) -0.002(3) 0.016(3)
F12 0.072(3) 0.043(3) 0.132(5) -0.020(3) 0.067(3) 0.000(2)
F13 0.113(4) 0.056(3) 0.051(3) 0.020(2) 0.050(3) 0.020(3)
F14 0.109(4) 0.070(3) 0.103(4) 0.054(3) 0.056(3) 0.048(3)
F15 0.126(5) 0.066(3) 0.074(4) 0.037(3) -0.023(3) -0.049(3)
F16 0.091(4) 0.054(3) 0.054(3) 0.003(2) -0.033(2) 0.023(3)
F17 0.071(3) 0.146(5) 0.026(2) 0.014(3) 0.006(2) -0.030(3)
F18 0.061(3) 0.047(2) 0.035(2) -0.0071(18) -0.0095(19) 0.001(2)
F19 0.054(6) 0.012(4) 0.059(5) 0.003(3) 0.028(4) 0.003(4)
F19A 0.054(5) 0.037(4) 0.043(5) -0.014(4) 0.026(4) 0.010(4)
F20 0.175(10) 0.049(5) 0.023(4) 0.003(4) 0.037(6) 0.030(7)
F20A 0.149(10) 0.037(5) 0.052(5) 0.016(4) 0.046(7) 0.038(6)
F21 0.045(5) 0.048(6) 0.172(9) -0.038(6) 0.024(7) 0.020(4)
F21A 0.063(6) 0.056(6) 0.057(6) -0.023(5) 0.020(5) 0.019(5)
F22 0.029(2) 0.042(2) 0.076(3) -0.005(2) 0.022(2) 0.0039(17)
F23 0.038(2) 0.029(2) 0.061(2) 0.0093(18) 0.0124(18) -0.0002(16)
F24 0.044(2) 0.070(3) 0.035(2) 0.002(2) -0.0033(18) -0.009(2)
C201 0.030(3) 0.017(3) 0.023(3) 0.002(2) 0.004(2) 0.004(2)
C202 0.023(3) 0.020(3) 0.023(3) 0.001(2) 0.003(2) 0.002(2)
C203 0.041(4) 0.024(3) 0.024(3) 0.000(2) 0.012(3) 0.007(3)
C204 0.040(4) 0.024(3) 0.024(3) 0.002(2) 0.004(3) 0.003(3)
C205 0.038(4) 0.024(3) 0.027(3) 0.003(2) 0.004(3) 0.012(3)
C206 0.024(3) 0.029(3) 0.023(3) 0.005(2) 0.005(2) 0.009(2)
C207 0.044(4) 0.038(4) 0.028(3) 0.002(3) 0.015(3) 0.007(3)
C208 0.043(4) 0.035(4) 0.030(3) 0.012(3) 0.001(3) 0.009(3)
C209 0.019(3) 0.027(3) 0.025(3) 0.007(2) 0.008(2) 0.006(2)
C210 0.031(3) 0.019(3) 0.030(3) 0.002(2) 0.010(3) 0.006(2)
C211 0.044(4) 0.029(3) 0.030(3) 0.006(3) 0.004(3) 0.008(3)
C212 0.043(4) 0.033(4) 0.041(4) 0.015(3) 0.006(3) 0.008(3)
C213 0.024(3) 0.021(3) 0.035(3) 0.003(2) 0.003(3) 0.005(2)
C214 0.020(3) 0.031(3) 0.023(3) 0.006(2) 0.007(2) 0.004(3)
C215 0.089(7) 0.040(4) 0.041(4) 0.012(4) 0.013(4) 0.019(4)
C216 0.039(4) 0.033(4) 0.044(4) 0.006(3) 0.010(3) 0.014(3)
C217 0.013(3) 0.019(3) 0.028(3) -0.001(2) 0.006(2) 0.001(2)
C218 0.031(4) 0.035(3) 0.024(3) 0.006(3) 0.007(3) 0.007(3)
C219 0.031(4) 0.028(3) 0.029(3) 0.007(2) 0.011(3) 0.006(3)
C220 0.027(3) 0.034(3) 0.028(3) 0.000(3) 0.007(3) 0.006(3)
C221 0.027(4) 0.033(3) 0.022(3) -0.005(2) 0.002(2) 0.008(3)
C222 0.028(3) 0.035(3) 0.023(3) 0.008(2) 0.010(2) 0.013(3)
C223 0.058(5) 0.048(4) 0.032(4) 0.007(3) 0.008(3) 0.003(4)
C224 0.035(4) 0.044(4) 0.042(4) 0.003(3) 0.000(3) 0.001(3)
C225 0.027(3) 0.027(3) 0.015(3) 0.004(2) 0.002(2) 0.007(3)
C226 0.029(3) 0.023(3) 0.026(3) 0.009(2) 0.010(2) 0.004(2)
C227 0.033(4) 0.020(3) 0.032(3) 0.006(2) 0.011(3) 0.008(3)
C228 0.027(3) 0.024(3) 0.030(3) 0.005(2) 0.013(3) 0.009(3)
C229 0.026(3) 0.025(3) 0.020(3) 0.004(2) 0.004(2) 0.006(2)
C230 0.026(3) 0.020(3) 0.019(3) 0.000(2) 0.003(2) 0.005(2)
C231 0.044(4) 0.026(3) 0.052(4) 0.003(3) 0.021(3) 0.005(3)
C232 0.029(4) 0.033(3) 0.031(3) 0.001(3) 0.005(3) 0.009(3)
B200 0.023(4) 0.022(3) 0.018(3) 0.000(2) 0.002(3) 0.001(3)

loop_
_atom_type_symbol
_atom_type_description
_atom_type_scat_dispersion_real
_atom_type_scat_dispersion_imag
_atom_type_scat_source
C C 0.0033 0.0016 'International Tables Vol C Tables 4.2.6.8 and 6.1.1.4'
H H 0.0000 0.0000 'International Tables Vol C Tables 4.2.6.8 and 6.1.1.4'
B B 0.0013 0.0007 'International Tables Vol C Tables 4.2.6.8 and 6.1.1.4'
Cl Cl 0.1484 0.1585 'International Tables Vol C Tables 4.2.6.8 and 6.1.1.4'
F F 0.0171 0.0103 'International Tables Vol C Tables 4.2.6.8 and 6.1.1.4'
N N 0.0061 0.0033 'International Tables Vol C Tables 4.2.6.8 and 6.1.1.4'
Ni Ni 0.3393 1.1124 'International Tables Vol C Tables 4.2.6.8 and 6.1.1.4'

loop_
_geom_angle_atom_site_label_1
_geom_angle_atom_site_label_2
_geom_angle_atom_site_label_3
_geom_angle
N10 Ni1 Cl2 179.06(15)
C18 Ni1 Cl2 91.47(17)
C18 Ni1 N10 88.3(2)
C18 Ni1 C24 176.6(3)
C24 Ni1 Cl2 91.38(16)
C24 Ni1 N10 88.8(2)
C11 N10 Ni1 120.9(4)
C11 N10 C15 118.6(5)
C15 N10 Ni1 120.5(4)
C18 N17 C16 120.5(5)
C18 N17 C21 111.5(5)
C21 N17 C16 127.9(5)
C18 N19 C20 111.4(5)
C18 N19 C28 126.3(5)
C20 N19 C28 122.3(5)
C24 N23 C22 120.9(5)
C24 N23 C27 111.8(5)
C27 N23 C22 127.3(5)
C24 N25 C26 109.7(5)
C24 N25 C39 126.4(5)
C26 N25 C39 123.9(5)
N10 C11 C12 122.4(6)
N10 C11 C16 116.9(5)
C12 C11 C16 120.7(5)
C11 C12 H12 120.5
C11 C12 C13 119.1(6)
C13 C12 H12 120.5
C12 C13 H13 120.5
C14 C13 C12 118.9(6)
C14 C13 H13 120.5
C13 C14 H14 120.0
C13 C14 C15 120.0(6)
C15 C14 H14 120.0
N10 C15 C14 121.0(5)
N10 C15 C22 116.4(5)
C14 C15 C22 122.5(5)
N17 C16 C11 109.7(5)
N17 C16 H16A 109.7
N17 C16 H16B 109.7
C11 C16 H16A 109.7
C11 C16 H16B 109.7
H16A C16 H16B 108.2
N17 C18 Ni1 118.8(4)
N19 C18 Ni1 137.2(4)
N19 C18 N17 104.0(5)
N19 C20 H20 126.3
C21 C20 N19 107.4(6)
C21 C20 H20 126.3
N17 C21 H21 127.1
C20 C21 N17 105.7(5)
C20 C21 H21 127.1
N23 C22 C15 110.2(5)
N23 C22 H22A 109.6
N23 C22 H22B 109.6
C15 C22 H22A 109.6
C15 C22 H22B 109.6
H22A C22 H22B 108.1
N23 C24 Ni1 118.2(4)
N23 C24 N25 105.1(5)
N25 C24 Ni1 136.7(4)
N25 C26 H26 126.4
C27 C26 N25 107.3(6)
C27 C26 H26 126.4
N23 C27 H27 126.9
C26 C27 N23 106.2(5)
C26 C27 H27 126.9
N19 C28 H28A 109.2
N19 C28 H28B 109.2
N19 C28 C29 112.2(5)
H28A C28 H28B 107.9
C29 C28 H28A 109.2
C29 C28 H28B 109.2
C28 C29 H29A 109.2
C28 C29 H29B 109.2
C28 C29 C30 112.1(5)
H29A C29 H29B 107.9
C30 C29 H29A 109.2
C30 C29 H29B 109.2
C29 C30 H30A 108.7
C29 C30 H30B 108.7
H30A C30 H30B 107.6
C31 C30 C29 114.4(5)
C31 C30 H30A 108.7
C31 C30 H30B 108.7
C30 C31 H31A 108.4
C30 C31 H31B 108.4
C30 C31 C32 115.3(6)
H31A C31 H31B 107.5
C32 C31 H31A 108.4
C32 C31 H31B 108.4
C31 C32 H32A 108.5
C31 C32 H32B 108.5
H32A C32 H32B 107.5
C33 C32 C31 115.2(6)
C33 C32 H32A 108.5
C33 C32 H32B 108.5
C32 C33 H33A 108.6
C32 C33 H33B 108.6
H33A C33 H33B 107.6
C34 C33 C32 114.5(6)
C34 C33 H33A 108.6
C34 C33 H33B 108.6
C33 C34 H34A 108.7
C33 C34 H34B 108.7
C33 C34 C35 114.4(6)
H34A C34 H34B 107.6
C35 C34 H34A 108.7
C35 C34 H34B 108.7
C34 C35 H35A 108.3
C34 C35 H35B 108.3
C34 C35 C36 116.0(6)
H35A C35 H35B 107.4
C36 C35 H35A 108.3
C36 C35 H35B 108.3
C35 C36 H36A 108.4
C35 C36 H36B 108.4
C35 C36 C37 115.4(6)
H36A C36 H36B 107.5
C37 C36 H36A 108.4
C37 C36 H36B 108.4
C36 C37 H37A 108.9
C36 C37 H37B 108.9
H37A C37 H37B 107.8
C38 C37 C36 113.2(5)
C38 C37 H37A 108.9
C38 C37 H37B 108.9
C37 C38 H38A 109.6
C37 C38 H38B 109.6
H38A C38 H38B 108.1
C39 C38 C37 110.5(5)
C39 C38 H38A 109.6
C39 C38 H38B 109.6
N25 C39 C38 113.5(4)
N25 C39 H39A 108.9
N25 C39 H39B 108.9
C38 C39 H39A 108.9
C38 C39 H39B 108.9
H39A C39 H39B 107.7
C202 C201 B200 120.2(5)
C206 C201 C202 114.6(5)
C206 C201 B200 125.2(5)
C201 C202 H202 118.8
C203 C202 C201 122.4(5)
C203 C202 H202 118.8
C202 C203 C207 118.7(5)
C204 C203 C202 120.9(5)
C204 C203 C207 120.4(5)
C203 C204 H204 121.1
C205 C204 C203 117.8(5)
C205 C204 H204 121.1
C204 C205 C206 121.0(5)
C204 C205 C208 120.5(5)
C206 C205 C208 118.4(5)
C201 C206 H206 118.4
C205 C206 C201 123.3(5)
C205 C206 H206 118.4
F1 C207 F2 105.9(5)
F1 C207 F3 107.3(5)
F1 C207 C203 112.1(5)
F2 C207 C203 112.6(5)
F3 C207 F2 106.1(5)
F3 C207 C203 112.4(5)
F4 C208 F5 105.2(5)
F4 C208 C205 112.3(5)
F5 C208 C205 113.1(5)
F6 C208 F4 106.3(6)
F6 C208 F5 105.4(5)
F6 C208 C205 113.9(5)
C210 C209 C214 115.0(5)
C210 C209 B200 119.5(4)
C214 C209 B200 125.5(5)
C209 C210 H210 118.4
C211 C210 C209 123.2(5)
C211 C210 H210 118.4
C210 C211 C212 120.4(6)
C210 C211 C215 119.8(5)
C212 C211 C215 119.8(5)
C211 C212 H212 121.1
C213 C212 C211 117.9(5)
C213 C212 H212 121.1
C212 C213 C214 121.5(5)
C212 C213 C216 120.3(5)
C214 C213 C216 118.2(5)
C209 C214 H214 119.1
C213 C214 C209 121.9(5)
C213 C214 H214 119.1
F7 C215 F8 104.6(6)
F7 C215 C211 113.2(5)
F7A C215 F8A 104.5(7)
F7A C215 C211 114.1(6)
F8 C215 C211 112.6(5)
F8A C215 C211 111.9(7)
F9 C215 F7 106.1(6)
F9 C215 F8 105.0(6)
F9 C215 C211 114.5(5)
F9A C215 F7A 106.4(7)
F9A C215 F8A 105.6(7)
F9A C215 C211 113.5(6)
F10 C216 F11 103.9(6)
F10 C216 C213 113.6(6)
F11 C216 C213 113.3(5)
F12 C216 F10 106.9(6)
F12 C216 F11 104.6(6)
F12 C216 C213 113.7(6)
C218 C217 C222 114.9(5)
C218 C217 B200 121.3(5)
C222 C217 B200 122.9(5)
C217 C218 H218 118.8
C219 C218 C217 122.4(5)
C219 C218 H218 118.8
C218 C219 C223 118.8(5)
C220 C219 C218 120.5(5)
C220 C219 C223 120.6(6)
C219 C220 H220 120.7
C221 C220 C219 118.5(6)
C221 C220 H220 120.7
C220 C221 C222 120.4(5)
C220 C221 C224 121.3(5)
C222 C221 C224 118.3(6)
C217 C222 H222 118.4
C221 C222 C217 123.1(5)
C221 C222 H222 118.4
F13 C223 F14 103.7(6)
F13 C223 C219 113.1(6)
F14 C223 C219 113.1(6)
F15 C223 F13 107.6(6)
F15 C223 F14 104.8(6)
F15 C223 C219 113.7(6)
F16 C224 C221 112.2(5)
F17 C224 F16 105.5(6)
F17 C224 C221 111.9(5)
F18 C224 F16 106.8(5)
F18 C224 F17 106.4(6)
F18 C224 C221 113.6(6)
C226 C225 B200 124.0(5)
C230 C225 C226 115.1(5)
C230 C225 B200 120.8(4)
C225 C226 H226 119.2
C227 C226 C225 121.7(5)
C227 C226 H226 119.2
C226 C227 C231 117.1(5)
C228 C227 C226 121.8(5)
C228 C227 C231 121.1(4)
C227 C228 H228 120.9
C227 C228 C229 118.2(5)
C229 C228 H228 120.9
C228 C229 C230 119.9(5)
C228 C229 C232 121.3(5)
C230 C229 C232 118.8(5)
C225 C230 H230 118.4
C229 C230 C225 123.2(5)
C229 C230 H230 118.4
F19 C231 C227 110.9(5)
F19A C231 F21A 99.5(5)
F19A C231 C227 113.2(5)
F20 C231 F19 106.1(6)
F20 C231 F21 109.8(6)
F20 C231 C227 116.4(5)
F20A C231 F19A 109.6(6)
F20A C231 F21A 105.5(6)
F20A C231 C227 117.1(6)
F21 C231 F19 101.6(5)
F21 C231 C227 111.0(5)
F21A C231 C227 110.3(5)
F22 C232 F23 106.4(5)
F22 C232 F24 106.5(5)
F22 C232 C229 114.1(5)
F23 C232 F24 104.7(5)
F23 C232 C229 112.7(5)
F24 C232 C229 111.7(5)
C201 B200 C209 111.0(4)
C201 B200 C217 109.5(5)
C217 B200 C209 111.5(4)
C225 B200 C201 111.0(4)
C225 B200 C209 106.6(4)
C225 B200 C217 107.1(4)

loop_
_geom_bond_atom_site_label_1
_geom_bond_atom_site_label_2
_geom_bond_distance
Ni1 Cl2 2.1449(16)
Ni1 N10 1.928(5)
Ni1 C18 1.898(6)
Ni1 C24 1.916(6)
N10 C11 1.343(7)
N10 C15 1.362(7)
N17 C16 1.448(8)
N17 C18 1.357(7)
N17 C21 1.383(7)
N19 C18 1.345(7)
N19 C20 1.374(7)
N19 C28 1.479(7)
N23 C22 1.449(7)
N23 C24 1.339(7)
N23 C27 1.368(7)
N25 C24 1.349(7)
N25 C26 1.390(7)
N25 C39 1.456(7)
C11 C12 1.376(8)
C11 C16 1.513(8)
C12 H12 0.9500
C12 C13 1.384(9)
C13 H13 0.9500
C13 C14 1.372(9)
C14 H14 0.9500
C14 C15 1.383(7)
C15 C22 1.500(8)
C16 H16A 0.9900
C16 H16B 0.9900
C20 H20 0.9500
C20 C21 1.344(9)
C21 H21 0.9500
C22 H22A 0.9900
C22 H22B 0.9900
C26 H26 0.9500
C26 C27 1.340(9)
C27 H27 0.9500
C28 H28A 0.9900
C28 H28B 0.9900
C28 C29 1.518(8)
C29 H29A 0.9900
C29 H29B 0.9900
C29 C30 1.523(8)
C30 H30A 0.9900
C30 H30B 0.9900
C30 C31 1.509(9)
C31 H31A 0.9900
C31 H31B 0.9900
C31 C32 1.524(11)
C32 H32A 0.9900
C32 H32B 0.9900
C32 C33 1.522(10)
C33 H33A 0.9900
C33 H33B 0.9900
C33 C34 1.505(10)
C34 H34A 0.9900
C34 H34B 0.9900
C34 C35 1.516(10)
C35 H35A 0.9900
C35 H35B 0.9900
C35 C36 1.516(11)
C36 H36A 0.9900
C36 H36B 0.9900
C36 C37 1.527(9)
C37 H37A 0.9900
C37 H37B 0.9900
C37 C38 1.526(8)
C38 H38A 0.9900
C38 H38B 0.9900
C38 C39 1.519(7)
C39 H39A 0.9900
C39 H39B 0.9900
F1 C207 1.315(7)
F2 C207 1.337(7)
F3 C207 1.330(7)
F4 C208 1.324(7)
F5 C208 1.346(7)
F6 C208 1.307(7)
F7 C215 1.321(6)
F7A C215 1.308(7)
F8 C215 1.325(7)
F8A C215 1.327(8)
F9 C215 1.303(6)
F9A C215 1.305(7)
F10 C216 1.310(8)
F11 C216 1.319(7)
F12 C216 1.310(8)
F13 C223 1.329(7)
F14 C223 1.339(8)
F15 C223 1.310(8)
F16 C224 1.330(7)
F17 C224 1.328(8)
F18 C224 1.322(7)
F19 C231 1.350(6)
F19A C231 1.340(6)
F20 C231 1.276(6)
F20A C231 1.271(6)
F21 C231 1.341(6)
F21A C231 1.377(7)
F22 C232 1.327(6)
F23 C232 1.338(7)
F24 C232 1.341(6)
C201 C202 1.408(7)
C201 C206 1.393(7)
C201 B200 1.635(7)
C202 H202 0.9500
C202 C203 1.400(7)
C203 C204 1.383(8)
C203 C207 1.499(8)
C204 H204 0.9500
C204 C205 1.379(8)
C205 C206 1.389(8)
C205 C208 1.495(8)
C206 H206 0.9500
C209 C210 1.394(7)
C209 C214 1.407(7)
C209 B200 1.645(8)
C210 H210 0.9500
C210 C211 1.383(7)
C211 C212 1.393(8)
C211 C215 1.483(9)
C212 H212 0.9500
C212 C213 1.371(8)
C213 C214 1.392(8)
C213 C216 1.501(8)
C214 H214 0.9500
C217 C218 1.397(8)
C217 C222 1.401(7)
C217 B200 1.640(8)
C218 H218 0.9500
C218 C219 1.395(8)
C219 C220 1.384(8)
C219 C223 1.489(9)
C220 H220 0.9500
C220 C221 1.376(8)
C221 C222 1.385(8)
C221 C224 1.493(8)
C222 H222 0.9500
C225 C226 1.404(7)
C225 C230 1.401(7)
C225 B200 1.634(8)
C226 H226 0.9500
C226 C227 1.386(7)
C227 C228 1.373(7)
C227 C231 1.494(8)
C228 H228 0.9500
C228 C229 1.387(7)
C229 C230 1.388(7)
C229 C232 1.483(8)
C230 H230 0.9500

loop_
_twin_individual_id
_twin_individual_mass_fraction_refined
1 0.5228(10)
2 0.4772(10)
